data_2225355
loop_
_publ_author_name
'Braunschweig, Holger'
'Dewhurst, Rian D.'
'Schwab, Katrin'
'Wagner, Katharina'

_publ_section_title
{<i>N</i>',<i>N</i>''-Bis[2,6-bis(1-methylethyl)phenyl]-<i>N</i>,<i>N</i>-dimethylguanidinato-\k^2^<i>N</i>',<i>N</i>''}dibromidoborane
_journal_coeditor_code RK2190
_journal_issue 3
_journal_name_full 'Acta Crystallographica Section E'
_journal_page_first o610
_journal_paper_doi 10.1107/S1600536810004988
_journal_volume 66
_journal_year 2010
_chemical_formula_iupac 'C27 H40 B Br2 N3'
_chemical_formula_moiety 'C27 H40 B Br2 N3'
_chemical_formula_sum 'C27 H40 B Br2 N3'
_chemical_formula_weight 577.23
_chemical_name_systematic
{<i>N</i>',<i>N</i>''-Bis[2,6-bis(1-methylethyl)phenyl]-<i>N</i>,<i>N</i>-dimethylguanidinato-\k^2^<i>N</i>',<i>N</i>''}dibromidoborane
_space_group_IT_number 14
_symmetry_cell_setting monoclinic
_symmetry_space_group_name_Hall '-P 2yn'
_symmetry_space_group_name_H-M 'P 1 21/n 1'
_atom_sites_solution_hydrogens geom
_atom_sites_solution_primary direct
_atom_sites_solution_secondary difmap
_audit_creation_method SHELXL97
_cell_angle_alpha 90.00
_cell_angle_beta 93.505(5)
_cell_angle_gamma 90.00
_cell_formula_units_Z 4
_cell_length_a 9.996(3)
_cell_length_b 16.080(5)
_cell_length_c 18.464(6)
_cell_measurement_reflns_used 8028
_cell_measurement_temperature 166(2)
_cell_measurement_theta_max 28.28
_cell_measurement_theta_min 2.26
_cell_volume 2962.3(16)
_computing_cell_refinement 'SAINT (Bruker, 1997)'
_computing_data_collection 'SMART (Bruker, 1997)'
_computing_data_reduction 'SAINT (Bruker, 1997)'
_computing_molecular_graphics 'ORTEP-3 (Farrugia, 1997)'
_computing_publication_material 'SHELXTL  (Sheldrick, 2008)'
_computing_structure_refinement 'SHELXL97 (Sheldrick, 2008)'
_computing_structure_solution 'SHELXS97 (Sheldrick, 2008)'
_diffrn_ambient_temperature 166(2)
_diffrn_measured_fraction_theta_full 0.999
_diffrn_measured_fraction_theta_max 0.999
_diffrn_measurement_device_type 'Bruker SMART APEX CCD area-detector'
_diffrn_measurement_method '\f and \w scans'
_diffrn_radiation_monochromator graphite
_diffrn_radiation_source 'sealed tube'
_diffrn_radiation_type MoK\a
_diffrn_radiation_wavelength 0.71073
_diffrn_reflns_av_R_equivalents 0.0298
_diffrn_reflns_av_sigmaI/netI 0.0141
_diffrn_reflns_limit_h_max 13
_diffrn_reflns_limit_h_min -13
_diffrn_reflns_limit_k_max 21
_diffrn_reflns_limit_k_min -21
_diffrn_reflns_limit_l_max 24
_diffrn_reflns_limit_l_min -24
_diffrn_reflns_number 79220
_diffrn_reflns_theta_full 28.38
_diffrn_reflns_theta_max 28.38
_diffrn_reflns_theta_min 1.68
_exptl_absorpt_coefficient_mu 2.755
_exptl_absorpt_correction_T_max 0.609
_exptl_absorpt_correction_T_min 0.2602257
_exptl_absorpt_correction_type multi-scan
_exptl_absorpt_process_details '(SADABS; Bruker, 2008)'
_exptl_crystal_colour colourless
_exptl_crystal_density_diffrn 1.294
_exptl_crystal_density_method 'not measured'
_exptl_crystal_description plate
_exptl_crystal_F_000 1192
_exptl_crystal_size_max 0.95
_exptl_crystal_size_mid 0.34
_exptl_crystal_size_min 0.18
_refine_diff_density_max 0.626
_refine_diff_density_min -0.524
_refine_ls_extinction_method none
_refine_ls_goodness_of_fit_ref 1.044
_refine_ls_hydrogen_treatment constr
_refine_ls_matrix_type full
_refine_ls_number_parameters 308
_refine_ls_number_reflns 7424
_refine_ls_number_restraints 0
_refine_ls_restrained_S_all 1.044
_refine_ls_R_factor_all 0.0313
_refine_ls_R_factor_gt 0.0259
_refine_ls_shift/su_max 0.001
_refine_ls_shift/su_mean 0.000
_refine_ls_structure_factor_coef Fsqd
_refine_ls_weighting_details 'calc w=1/[\s^2^(Fo^2^)+(0.0374P)^2^+1.1023P] where P=(Fo^2^+2Fc^2^)/3'
_refine_ls_weighting_scheme calc
_refine_ls_wR_factor_gt 0.0661
_refine_ls_wR_factor_ref 0.0690
_reflns_number_gt 6550
_reflns_number_total 7424
_reflns_threshold_expression I>2\s(I)
_cod_data_source_file rk2190.cif
_cod_data_source_block I
_cod_original_sg_symbol_H-M 'P 21/n'
_cod_database_code 2225355
_cod_database_fobs_code 2225355

loop_
_symmetry_equiv_pos_as_xyz
'x, y, z'
'-x+1/2, y+1/2, -z+1/2'
'-x, -y, -z'
'x-1/2, -y-1/2, z-1/2'

loop_
_atom_site_type_symbol
_atom_site_label
_atom_site_fract_x
_atom_site_fract_y
_atom_site_fract_z
_atom_site_U_iso_or_equiv
_atom_site_adp_type
_atom_site_calc_flag
_atom_site_refinement_flags
_atom_site_occupancy
_atom_site_disorder_assembly
_atom_site_disorder_group
B B1 0.01926(15) 0.04337(9) 0.24662(9) 0.0231(3) Uani d . 1 . .
Br Br1 -0.131845(15) 0.011137(10) 0.306711(9) 0.03424(5) Uani d . 1 . .
Br Br2 0.046698(17) -0.047479(10) 0.174634(9) 0.03696(5) Uani d . 1 . .
C C30 0.27818(13) 0.03635(8) 0.30412(8) 0.0223(3) Uani d . 1 . .
C C31 0.37833(14) 0.03839(9) 0.25355(8) 0.0264(3) Uani d . 1 . .
C C32 0.50122(15) 0.00155(10) 0.27394(9) 0.0323(3) Uani d . 1 . .
H H32A 0.5698 0.0034 0.2421 0.039 Uiso calc R 1 . .
C C33 0.52377(15) -0.03759(10) 0.34008(9) 0.0336(3) Uani d . 1 . .
H H33A 0.6065 -0.0619 0.3523 0.040 Uiso calc R 1 . .
C C35 0.29912(14) -0.00356(9) 0.37141(8) 0.0244(3) Uani d . 1 . .
C C36 0.19185(16) -0.00687(10) 0.42605(8) 0.0313(3) Uani d . 1 . .
H H36A 0.1150 0.0257 0.4064 0.038 Uiso calc R 1 . .
C C39 0.36010(16) 0.07683(11) 0.17835(9) 0.0339(3) Uani d . 1 . .
H H39A 0.2670 0.0956 0.1711 0.041 Uiso calc R 1 . .
C C1 0.12374(14) 0.15035(8) 0.26028(7) 0.0229(3) Uani d . 1 . .
C C3 0.28701(19) 0.22944(11) 0.33429(10) 0.0426(4) Uani d . 1 . .
H H3A 0.2769 0.1838 0.3671 0.064 Uiso calc R 1 . .
H H3B 0.2707 0.2808 0.3587 0.064 Uiso calc R 1 . .
H H3C 0.3764 0.2295 0.3181 0.064 Uiso calc R 1 . .
C C2 0.17392(19) 0.29175(10) 0.22274(11) 0.0417(4) Uani d . 1 . .
H H2A 0.1220 0.2753 0.1797 0.063 Uiso calc R 1 . .
H H2B 0.2602 0.3110 0.2099 0.063 Uiso calc R 1 . .
H H2C 0.1284 0.3356 0.2465 0.063 Uiso calc R 1 . .
C C10 -0.09603(14) 0.19049(8) 0.19551(8) 0.0240(3) Uani d . 1 . .
C C11 -0.12695(15) 0.19503(9) 0.12043(8) 0.0297(3) Uani d . 1 . .
C C12 -0.22852(18) 0.24924(11) 0.09581(10) 0.0383(4) Uani d . 1 . .
H H12A -0.2511 0.2530 0.0463 0.046 Uiso calc R 1 . .
C C19 -0.05507(19) 0.14327(12) 0.06641(9) 0.0406(4) Uani d . 1 . .
H H19A 0.0129 0.1099 0.0936 0.049 Uiso calc R 1 . .
C C20 0.0170(3) 0.19737(19) 0.01262(13) 0.0737(7) Uani d . 1 . .
H H20A 0.0814 0.2322 0.0387 0.111 Uiso calc R 1 . .
H H20B -0.0473 0.2315 -0.0143 0.111 Uiso calc R 1 . .
H H20C 0.0620 0.1623 -0.0202 0.111 Uiso calc R 1 . .
C C21 -0.1521(3) 0.08357(17) 0.02629(13) 0.0664(7) Uani d . 1 . .
H H21A -0.1924 0.0481 0.0607 0.100 Uiso calc R 1 . .
H H21B -0.1044 0.0503 -0.0067 0.100 Uiso calc R 1 . .
H H21C -0.2207 0.1147 -0.0003 0.100 Uiso calc R 1 . .
C C15 -0.16645(15) 0.23739(9) 0.24479(8) 0.0287(3) Uani d . 1 . .
C C16 -0.14292(19) 0.23165(11) 0.32672(9) 0.0383(4) Uani d . 1 . .
H H16A -0.0768 0.1877 0.3377 0.046 Uiso calc R 1 . .
C C18 -0.0876(3) 0.31294(14) 0.35935(12) 0.0603(6) Uani d . 1 . .
H H18A -0.0052 0.3266 0.3380 0.090 Uiso calc R 1 . .
H H18B -0.0714 0.3065 0.4108 0.090 Uiso calc R 1 . .
H H18C -0.1515 0.3567 0.3497 0.090 Uiso calc R 1 . .
C C17 -0.2733(2) 0.20788(15) 0.36188(12) 0.0553(5) Uani d . 1 . .
H H17A -0.3088 0.1576 0.3402 0.083 Uiso calc R 1 . .
H H17B -0.3376 0.2519 0.3544 0.083 Uiso calc R 1 . .
H H17C -0.2549 0.1993 0.4130 0.083 Uiso calc R 1 . .
N N1 0.14975(11) 0.07362(7) 0.28819(6) 0.0218(2) Uani d . 1 . .
N N2 0.19091(13) 0.22050(8) 0.27179(7) 0.0300(3) Uani d . 1 . .
N N3 0.00984(11) 0.13479(7) 0.21945(6) 0.0226(2) Uani d . 1 . .
C C13 -0.29584(17) 0.29719(10) 0.14300(11) 0.0399(4) Uani d . 1 . .
H H13A -0.3623 0.3337 0.1253 0.048 Uiso calc R 1 . .
C C14 -0.26533(17) 0.29146(10) 0.21643(10) 0.0367(4) Uani d . 1 . .
H H14A -0.3117 0.3244 0.2479 0.044 Uiso calc R 1 . .
C C40 0.3863(2) 0.01302(14) 0.11895(10) 0.0483(5) Uani d . 1 . .
H H40A 0.3637 0.0370 0.0722 0.072 Uiso calc R 1 . .
H H40B 0.3324 -0.0355 0.1254 0.072 Uiso calc R 1 . .
H H40C 0.4793 -0.0023 0.1222 0.072 Uiso calc R 1 . .
C C41 0.4512(2) 0.15212(14) 0.17041(12) 0.0533(5) Uani d . 1 . .
H H41A 0.4335 0.1925 0.2069 0.080 Uiso calc R 1 . .
H H41B 0.4340 0.1763 0.1232 0.080 Uiso calc R 1 . .
H H41C 0.5432 0.1349 0.1762 0.080 Uiso calc R 1 . .
C C37 0.1445(2) -0.09584(15) 0.43660(14) 0.0613(6) Uani d . 1 . .
H H37A 0.1082 -0.1175 0.3911 0.092 Uiso calc R 1 . .
H H37B 0.0765 -0.0965 0.4712 0.092 Uiso calc R 1 . .
H H37C 0.2188 -0.1296 0.4542 0.092 Uiso calc R 1 . .
C C38 0.2403(3) 0.0318(2) 0.49769(12) 0.0706(7) Uani d . 1 . .
H H38A 0.2704 0.0875 0.4896 0.106 Uiso calc R 1 . .
H H38B 0.3131 -0.0005 0.5192 0.106 Uiso calc R 1 . .
H H38C 0.1682 0.0329 0.5297 0.106 Uiso calc R 1 . .
C C34 0.42350(15) -0.04071(10) 0.38811(9) 0.0308(3) Uani d . 1 . .
H H34A 0.4389 -0.0679 0.4323 0.037 Uiso calc R 1 . .

loop_
_atom_site_aniso_label
_atom_site_aniso_U_11
_atom_site_aniso_U_22
_atom_site_aniso_U_33
_atom_site_aniso_U_12
_atom_site_aniso_U_13
_atom_site_aniso_U_23
B1 0.0203(7) 0.0207(7) 0.0278(7) -0.0006(5) -0.0025(6) 0.0013(6)
Br1 0.02314(8) 0.03269(9) 0.04722(10) -0.00460(6) 0.00494(6) 0.00839(6)
Br2 0.04139(10) 0.02723(8) 0.04154(10) 0.00203(6) -0.00325(7) -0.00983(6)
C30 0.0186(6) 0.0207(6) 0.0270(6) -0.0008(5) -0.0026(5) -0.0007(5)
C31 0.0221(6) 0.0269(7) 0.0300(7) -0.0030(5) 0.0010(5) 0.0006(5)
C32 0.0208(7) 0.0386(8) 0.0378(8) -0.0010(6) 0.0042(6) -0.0018(6)
C33 0.0208(7) 0.0371(8) 0.0420(9) 0.0045(6) -0.0049(6) -0.0013(7)
C35 0.0215(6) 0.0256(7) 0.0257(7) -0.0002(5) -0.0021(5) -0.0010(5)
C36 0.0264(7) 0.0422(9) 0.0251(7) 0.0055(6) 0.0002(6) 0.0038(6)
C39 0.0294(7) 0.0407(9) 0.0320(8) -0.0002(6) 0.0060(6) 0.0074(7)
C1 0.0228(6) 0.0219(6) 0.0239(6) 0.0001(5) 0.0015(5) 0.0010(5)
C3 0.0425(10) 0.0323(8) 0.0507(10) -0.0078(7) -0.0158(8) -0.0042(7)
C2 0.0437(9) 0.0254(8) 0.0552(11) -0.0059(7) -0.0033(8) 0.0114(7)
C10 0.0222(6) 0.0208(6) 0.0286(7) 0.0012(5) -0.0007(5) 0.0036(5)
C11 0.0305(7) 0.0270(7) 0.0309(7) 0.0000(6) -0.0035(6) 0.0049(6)
C12 0.0401(9) 0.0332(8) 0.0395(9) 0.0009(7) -0.0131(7) 0.0095(7)
C19 0.0483(10) 0.0480(10) 0.0251(8) 0.0086(8) -0.0001(7) 0.0026(7)
C20 0.0832(18) 0.0905(19) 0.0501(13) 0.0046(15) 0.0264(12) 0.0144(13)
C21 0.0759(16) 0.0676(15) 0.0542(13) 0.0070(13) -0.0092(11) -0.0247(12)
C15 0.0294(7) 0.0225(7) 0.0343(8) -0.0006(5) 0.0031(6) 0.0010(6)
C16 0.0474(10) 0.0350(8) 0.0331(8) 0.0056(7) 0.0069(7) -0.0041(7)
C18 0.0810(16) 0.0488(12) 0.0508(12) -0.0019(11) 0.0009(11) -0.0181(10)
C17 0.0622(13) 0.0570(12) 0.0496(11) 0.0110(10) 0.0267(10) 0.0030(9)
N1 0.0192(5) 0.0200(5) 0.0256(5) -0.0007(4) -0.0018(4) 0.0023(4)
N2 0.0299(6) 0.0221(6) 0.0371(7) -0.0042(5) -0.0061(5) 0.0024(5)
N3 0.0208(5) 0.0205(5) 0.0260(6) 0.0005(4) -0.0018(4) 0.0017(4)
C13 0.0282(8) 0.0291(8) 0.0611(11) 0.0043(6) -0.0082(7) 0.0092(7)
C14 0.0311(8) 0.0252(7) 0.0543(10) 0.0054(6) 0.0067(7) 0.0013(7)
C40 0.0492(11) 0.0629(13) 0.0332(9) 0.0031(9) 0.0079(8) 0.0003(8)
C41 0.0494(11) 0.0510(11) 0.0609(12) -0.0096(9) 0.0156(9) 0.0147(10)
C37 0.0489(12) 0.0591(13) 0.0782(16) -0.0029(10) 0.0230(11) 0.0171(12)
C38 0.0609(14) 0.112(2) 0.0396(11) -0.0030(14) 0.0080(10) -0.0265(13)
C34 0.0262(7) 0.0340(8) 0.0313(7) 0.0026(6) -0.0060(6) 0.0035(6)

loop_
_atom_type_symbol
_atom_type_description
_atom_type_scat_dispersion_real
_atom_type_scat_dispersion_imag
_atom_type_scat_source
C C 0.0033 0.0016 'International Tables Vol C Tables 4.2.6.8 and 6.1.1.4'
H H 0.0000 0.0000 'International Tables Vol C Tables 4.2.6.8 and 6.1.1.4'
B B 0.0013 0.0007 'International Tables Vol C Tables 4.2.6.8 and 6.1.1.4'
N N 0.0061 0.0033 'International Tables Vol C Tables 4.2.6.8 and 6.1.1.4'
Br Br -0.2901 2.4595 'International Tables Vol C Tables 4.2.6.8 and 6.1.1.4'

loop_
_geom_angle_atom_site_label_1
_geom_angle_atom_site_label_2
_geom_angle_atom_site_label_3
_geom_angle_site_symmetry_1
_geom_angle_site_symmetry_3
_geom_angle
_geom_angle_publ_flag
N1 B1 N3 . . 84.01(10) ?
N1 B1 Br1 . . 116.64(10) ?
N3 B1 Br1 . . 113.07(10) ?
N1 B1 Br2 . . 114.31(10) ?
N3 B1 Br2 . . 118.89(10) ?
Br1 B1 Br2 . . 108.54(7) ?
C35 C30 C31 . . 121.57(13) ?
C35 C30 N1 . . 117.20(12) ?
C31 C30 N1 . . 121.22(12) ?
C32 C31 C30 . . 117.41(14) ?
C32 C31 C39 . . 118.27(14) ?
C30 C31 C39 . . 124.31(13) ?
C33 C32 C31 . . 121.75(14) ?
C33 C32 H32A . . 119.1 ?
C31 C32 H32A . . 119.1 ?
C34 C33 C32 . . 119.98(14) ?
C34 C33 H33A . . 120.0 ?
C32 C33 H33A . . 120.0 ?
C34 C35 C30 . . 118.28(14) ?
C34 C35 C36 . . 119.60(13) ?
C30 C35 C36 . . 122.11(13) ?
C38 C36 C35 . . 111.41(15) ?
C38 C36 C37 . . 111.05(19) ?
C35 C36 C37 . . 110.85(15) ?
C38 C36 H36A . . 107.8 ?
C35 C36 H36A . . 107.8 ?
C37 C36 H36A . . 107.8 ?
C31 C39 C41 . . 111.78(15) ?
C31 C39 C40 . . 111.36(15) ?
C41 C39 C40 . . 109.41(15) ?
C31 C39 H39A . . 108.1 ?
C41 C39 H39A . . 108.1 ?
C40 C39 H39A . . 108.1 ?
N2 C1 N3 . . 130.55(13) ?
N2 C1 N1 . . 129.12(13) ?
N3 C1 N1 . . 100.31(11) ?
N2 C1 B1 . . 177.85(13) ?
N3 C1 B1 . . 50.24(8) ?
N1 C1 B1 . . 50.08(8) ?
N2 C3 H3A . . 109.5 ?
N2 C3 H3B . . 109.5 ?
H3A C3 H3B . . 109.5 ?
N2 C3 H3C . . 109.5 ?
H3A C3 H3C . . 109.5 ?
H3B C3 H3C . . 109.5 ?
N2 C2 H2A . . 109.5 ?
N2 C2 H2B . . 109.5 ?
H2A C2 H2B . . 109.5 ?
N2 C2 H2C . . 109.5 ?
H2A C2 H2C . . 109.5 ?
H2B C2 H2C . . 109.5 ?
C11 C10 C15 . . 121.56(13) ?
C11 C10 N3 . . 116.76(13) ?
C15 C10 N3 . . 121.67(13) ?
C12 C11 C10 . . 117.82(15) ?
C12 C11 C19 . . 119.66(14) ?
C10 C11 C19 . . 122.51(13) ?
C13 C12 C11 . . 121.40(16) ?
C13 C12 H12A . . 119.3 ?
C11 C12 H12A . . 119.3 ?
C11 C19 C21 . . 110.66(17) ?
C11 C19 C20 . . 112.06(17) ?
C21 C19 C20 . . 110.67(19) ?
C11 C19 H19A . . 107.8 ?
C21 C19 H19A . . 107.8 ?
C20 C19 H19A . . 107.8 ?
C19 C20 H20A . . 109.5 ?
C19 C20 H20B . . 109.5 ?
H20A C20 H20B . . 109.5 ?
C19 C20 H20C . . 109.5 ?
H20A C20 H20C . . 109.5 ?
H20B C20 H20C . . 109.5 ?
C19 C21 H21A . . 109.5 ?
C19 C21 H21B . . 109.5 ?
H21A C21 H21B . . 109.5 ?
C19 C21 H21C . . 109.5 ?
H21A C21 H21C . . 109.5 ?
H21B C21 H21C . . 109.5 ?
C14 C15 C10 . . 117.62(15) ?
C14 C15 C16 . . 118.35(15) ?
C10 C15 C16 . . 124.02(14) ?
C15 C16 C18 . . 111.76(16) ?
C15 C16 C17 . . 110.57(16) ?
C18 C16 C17 . . 109.95(17) ?
C15 C16 H16A . . 108.2 ?
C18 C16 H16A . . 108.2 ?
C17 C16 H16A . . 108.2 ?
C16 C18 H18A . . 109.5 ?
C16 C18 H18B . . 109.5 ?
H18A C18 H18B . . 109.5 ?
C16 C18 H18C . . 109.5 ?
H18A C18 H18C . . 109.5 ?
H18B C18 H18C . . 109.5 ?
C16 C17 H17A . . 109.5 ?
C16 C17 H17B . . 109.5 ?
H17A C17 H17B . . 109.5 ?
C16 C17 H17C . . 109.5 ?
H17A C17 H17C . . 109.5 ?
H17B C17 H17C . . 109.5 ?
C1 N1 C30 . . 127.43(12) ?
C1 N1 B1 . . 87.79(10) ?
C30 N1 B1 . . 133.42(11) ?
C1 N2 C3 . . 120.85(13) ?
C1 N2 C2 . . 121.96(13) ?
C3 N2 C2 . . 117.19(13) ?
C1 N3 C10 . . 129.57(12) ?
C1 N3 B1 . . 87.86(10) ?
C10 N3 B1 . . 135.94(11) ?
C12 C13 C14 . . 120.09(15) ?
C12 C13 H13A . . 120.0 ?
C14 C13 H13A . . 120.0 ?
C13 C14 C15 . . 121.46(16) ?
C13 C14 H14A . . 119.3 ?
C15 C14 H14A . . 119.3 ?
C39 C40 H40A . . 109.5 ?
C39 C40 H40B . . 109.5 ?
H40A C40 H40B . . 109.5 ?
C39 C40 H40C . . 109.5 ?
H40A C40 H40C . . 109.5 ?
H40B C40 H40C . . 109.5 ?
C39 C41 H41A . . 109.5 ?
C39 C41 H41B . . 109.5 ?
H41A C41 H41B . . 109.5 ?
C39 C41 H41C . . 109.5 ?
H41A C41 H41C . . 109.5 ?
H41B C41 H41C . . 109.5 ?
C36 C37 H37A . . 109.5 ?
C36 C37 H37B . . 109.5 ?
H37A C37 H37B . . 109.5 ?
C36 C37 H37C . . 109.5 ?
H37A C37 H37C . . 109.5 ?
H37B C37 H37C . . 109.5 ?
C36 C38 H38A . . 109.5 ?
C36 C38 H38B . . 109.5 ?
H38A C38 H38B . . 109.5 ?
C36 C38 H38C . . 109.5 ?
H38A C38 H38C . . 109.5 ?
H38B C38 H38C . . 109.5 ?
C33 C34 C35 . . 120.97(14) ?
C33 C34 H34A . . 119.5 ?
C35 C34 H34A . . 119.5 ?

loop_
_geom_bond_atom_site_label_1
_geom_bond_atom_site_label_2
_geom_bond_site_symmetry_2
_geom_bond_distance
_geom_bond_publ_flag
B1 N1 . 1.5507(19) ?
B1 N3 . 1.5543(19) ?
B1 Br1 . 1.9966(17) ?
B1 Br2 . 2.0050(16) ?
C30 C35 . 1.403(2) ?
C30 C31 . 1.411(2) ?
C30 N1 . 1.4310(17) ?
C31 C32 . 1.395(2) ?
C31 C39 . 1.520(2) ?
C32 C33 . 1.380(2) ?
C32 H32A . 0.9300 ?
C33 C34 . 1.379(2) ?
C33 H33A . 0.9300 ?
C35 C34 . 1.397(2) ?
C35 C36 . 1.517(2) ?
C36 C38 . 1.514(3) ?
C36 C37 . 1.523(3) ?
C36 H36A . 0.9800 ?
C39 C41 . 1.527(3) ?
C39 C40 . 1.536(3) ?
C39 H39A . 0.9800 ?
C1 N2 . 1.3231(18) ?
C1 N3 . 1.3500(18) ?
C1 N1 . 1.3563(18) ?
C3 N2 . 1.463(2) ?
C3 H3A . 0.9600 ?
C3 H3B . 0.9600 ?
C3 H3C . 0.9600 ?
C2 N2 . 1.464(2) ?
C2 H2A . 0.9600 ?
C2 H2B . 0.9600 ?
C2 H2C . 0.9600 ?
C10 C11 . 1.404(2) ?
C10 C15 . 1.404(2) ?
C10 N3 . 1.4355(17) ?
C11 C12 . 1.393(2) ?
C11 C19 . 1.514(2) ?
C12 C13 . 1.370(3) ?
C12 H12A . 0.9300 ?
C19 C21 . 1.524(3) ?
C19 C20 . 1.533(3) ?
C19 H19A . 0.9800 ?
C20 H20A . 0.9600 ?
C20 H20B . 0.9600 ?
C20 H20C . 0.9600 ?
C21 H21A . 0.9600 ?
C21 H21B . 0.9600 ?
C21 H21C . 0.9600 ?
C15 C14 . 1.394(2) ?
C15 C16 . 1.519(2) ?
C16 C18 . 1.529(3) ?
C16 C17 . 1.540(3) ?
C16 H16A . 0.9800 ?
C18 H18A . 0.9600 ?
C18 H18B . 0.9600 ?
C18 H18C . 0.9600 ?
C17 H17A . 0.9600 ?
C17 H17B . 0.9600 ?
C17 H17C . 0.9600 ?
C13 C14 . 1.374(3) ?
C13 H13A . 0.9300 ?
C14 H14A . 0.9300 ?
C40 H40A . 0.9600 ?
C40 H40B . 0.9600 ?
C40 H40C . 0.9600 ?
C41 H41A . 0.9600 ?
C41 H41B . 0.9600 ?
C41 H41C . 0.9600 ?
C37 H37A . 0.9600 ?
C37 H37B . 0.9600 ?
C37 H37C . 0.9600 ?
C38 H38A . 0.9600 ?
C38 H38B . 0.9600 ?
C38 H38C . 0.9600 ?
C34 H34A . 0.9300 ?

loop_
_geom_torsion_atom_site_label_1
_geom_torsion_atom_site_label_2
_geom_torsion_atom_site_label_3
_geom_torsion_atom_site_label_4
_geom_torsion_site_symmetry_1
_geom_torsion_site_symmetry_2
_geom_torsion_site_symmetry_3
_geom_torsion_site_symmetry_4
_geom_torsion
_geom_torsion_publ_flag
C35 C30 C31 C32 . . . . -2.1(2) ?
N1 C30 C31 C32 . . . . 179.12(13) ?
C35 C30 C31 C39 . . . . 176.93(14) ?
N1 C30 C31 C39 . . . . -1.8(2) ?
C30 C31 C32 C33 . . . . 1.8(2) ?
C39 C31 C32 C33 . . . . -177.33(15) ?
C31 C32 C33 C34 . . . . -0.3(3) ?
C31 C30 C35 C34 . . . . 1.0(2) ?
N1 C30 C35 C34 . . . . 179.75(12) ?
C31 C30 C35 C36 . . . . -179.47(14) ?
N1 C30 C35 C36 . . . . -0.7(2) ?
C34 C35 C36 C38 . . . . 57.9(2) ?
C30 C35 C36 C38 . . . . -121.71(19) ?
C34 C35 C36 C37 . . . . -66.3(2) ?
C30 C35 C36 C37 . . . . 114.09(18) ?
C32 C31 C39 C41 . . . . -65.9(2) ?
C30 C31 C39 C41 . . . . 115.01(17) ?
C32 C31 C39 C40 . . . . 56.8(2) ?
C30 C31 C39 C40 . . . . -122.28(17) ?
N1 B1 C1 N3 . . . . 178.34(15) ?
Br1 B1 C1 N3 . . . . -87.84(12) ?
Br2 B1 C1 N3 . . . . 92.96(13) ?
N3 B1 C1 N1 . . . . -178.34(15) ?
Br1 B1 C1 N1 . . . . 93.81(13) ?
Br2 B1 C1 N1 . . . . -85.39(13) ?
C15 C10 C11 C12 . . . . 1.4(2) ?
N3 C10 C11 C12 . . . . -179.42(13) ?
C15 C10 C11 C19 . . . . -178.23(15) ?
N3 C10 C11 C19 . . . . 1.0(2) ?
C10 C11 C12 C13 . . . . 0.4(2) ?
C19 C11 C12 C13 . . . . -179.94(16) ?
C12 C11 C19 C21 . . . . -63.0(2) ?
C10 C11 C19 C21 . . . . 116.55(19) ?
C12 C11 C19 C20 . . . . 61.0(2) ?
C10 C11 C19 C20 . . . . -119.40(19) ?
C11 C10 C15 C14 . . . . -2.5(2) ?
N3 C10 C15 C14 . . . . 178.37(13) ?
C11 C10 C15 C16 . . . . 176.50(15) ?
N3 C10 C15 C16 . . . . -2.7(2) ?
C14 C15 C16 C18 . . . . -66.2(2) ?
C10 C15 C16 C18 . . . . 114.88(19) ?
C14 C15 C16 C17 . . . . 56.7(2) ?
C10 C15 C16 C17 . . . . -122.29(17) ?
N2 C1 N1 C30 . . . . -35.8(2) ?
N3 C1 N1 C30 . . . . 145.49(13) ?
B1 C1 N1 C30 . . . . 146.78(17) ?
N2 C1 N1 B1 . . . . 177.41(16) ?
N3 C1 N1 B1 . . . . -1.29(12) ?
C35 C30 N1 C1 . . . . 133.90(14) ?
C31 C30 N1 C1 . . . . -47.3(2) ?
C35 C30 N1 B1 . . . . -95.00(18) ?
C31 C30 N1 B1 . . . . 83.80(19) ?
N3 B1 N1 C1 . . . . 1.11(10) ?
Br1 B1 N1 C1 . . . . -111.73(11) ?
Br2 B1 N1 C1 . . . . 120.17(11) ?
N3 B1 N1 C30 . . . . -142.10(14) ?
Br1 B1 N1 C30 . . . . 105.05(15) ?
Br2 B1 N1 C30 . . . . -23.04(19) ?
C1 B1 N1 C30 . . . . -143.21(18) ?
N3 C1 N2 C3 . . . . 160.85(16) ?
N1 C1 N2 C3 . . . . -17.5(2) ?
N3 C1 N2 C2 . . . . -19.8(3) ?
N1 C1 N2 C2 . . . . 161.86(16) ?
N2 C1 N3 C10 . . . . -23.0(3) ?
N1 C1 N3 C10 . . . . 155.72(13) ?
B1 C1 N3 C10 . . . . 154.42(18) ?
N2 C1 N3 B1 . . . . -177.39(16) ?
N1 C1 N3 B1 . . . . 1.29(12) ?
C11 C10 N3 C1 . . . . 123.75(16) ?
C15 C10 N3 C1 . . . . -57.0(2) ?
C11 C10 N3 B1 . . . . -94.59(19) ?
C15 C10 N3 B1 . . . . 84.6(2) ?
N1 B1 N3 C1 . . . . -1.12(10) ?
Br1 B1 N3 C1 . . . . 115.33(11) ?
Br2 B1 N3 C1 . . . . -115.63(11) ?
N1 B1 N3 C10 . . . . -152.53(15) ?
Br1 B1 N3 C10 . . . . -36.1(2) ?
Br2 B1 N3 C10 . . . . 92.96(17) ?
C1 B1 N3 C10 . . . . -151.4(2) ?
C11 C12 C13 C14 . . . . -1.1(3) ?
C12 C13 C14 C15 . . . . -0.1(3) ?
C10 C15 C14 C13 . . . . 1.8(2) ?
C16 C15 C14 C13 . . . . -177.22(16) ?
C32 C33 C34 C35 . . . . -1.0(2) ?
C30 C35 C34 C33 . . . . 0.6(2) ?
C36 C35 C34 C33 . . . . -178.94(15) ?
